data_4349952
loop_
_publ_author_name
'Chen, Hongfen'
'Yang, Xiaoping'
'Jiang, Dongmei'
'Schipper, Desmond'
'Jones, Richard A.'

_publ_section_title
;
 NIR luminescence for the detection of metal ions and nitro explosives
 based on a grape-like nine-nuclear Nd(iii) nanocluster
;
_journal_issue 2
_journal_name_full 'Inorganic Chemistry Frontiers'
_journal_page_first 550
_journal_paper_doi 10.1039/C8QI01166D
_journal_volume 6
_journal_year 2019
_chemical_formula_sum 'C86 H100 Gd9 N3 O56'
_chemical_formula_weight 3486.94
_chemical_name_systematic Cluster-2
_chemical_properties_physical Heat-sensitive
_space_group_IT_number 2
_space_group_name_Hall '-P 1'
_space_group_name_H-M_alt 'P -1'
_symmetry_cell_setting triclinic
_symmetry_space_group_name_H-M 'P -1'
_atom_sites_solution_hydrogens geom
_atom_sites_solution_primary direct
_atom_sites_solution_secondary difmap
_audit_creation_method SHELXL-97
_audit_update_record
;
2018-07-18 deposited with the CCDC.
2019-01-09 downloaded from the CCDC.
;
_cell_angle_alpha 78.782(9)
_cell_angle_beta 83.275(8)
_cell_angle_gamma 75.790(8)
_cell_formula_units_Z 2
_cell_length_a 17.257(7)
_cell_length_b 19.135(7)
_cell_length_c 19.467(7)
_cell_measurement_reflns_used 7011
_cell_measurement_temperature 190(1)
_cell_measurement_theta_max 27.6980
_cell_measurement_theta_min 1.3217
_cell_volume 6096(4)
_computing_cell_refinement 'Collect software, Nonius B.V. 1998'
_computing_data_collection 'Collect software, Nonius B.V. 1998'
_computing_data_reduction
;
DENZO and Scalepack (Otwinoski and Minor, 1997)
;
_computing_molecular_graphics 'XP SHELXTL/PC, Siemens Analytical'
_computing_structure_refinement 'XL SHELXTL/PC, Siemens Analytical'
_computing_structure_solution
;

SIR97 - Altomare A., Burla M.C., Camalli M., Cascarano G.L., Giacovazzo C., 
Guagliardi A., Moliterni A.G.G., Polidori G.,Spagna R.
;
_diffrn_ambient_temperature 190(1)
_diffrn_detector_area_resol_mean 13.6612
_diffrn_measured_fraction_theta_full 0.992
_diffrn_measured_fraction_theta_max 0.992
_diffrn_measurement_device_type 'Mercury2 (2x2 bin mode)'
_diffrn_measurement_method dtprofit.ref
_diffrn_radiation_monochromator graphite
_diffrn_radiation_source 'fine-focus sealed tube'
_diffrn_radiation_type MoK\a
_diffrn_radiation_wavelength 0.71073
_diffrn_reflns_av_R_equivalents 0.0688
_diffrn_reflns_av_sigmaI/netI 0.0977
_diffrn_reflns_limit_h_max 20
_diffrn_reflns_limit_h_min -20
_diffrn_reflns_limit_k_max 22
_diffrn_reflns_limit_k_min -22
_diffrn_reflns_limit_l_max 23
_diffrn_reflns_limit_l_min -22
_diffrn_reflns_number 55231
_diffrn_reflns_theta_full 25.00
_diffrn_reflns_theta_max 25.00
_diffrn_reflns_theta_min 1.11
_exptl_absorpt_coefficient_mu 4.909
_exptl_absorpt_correction_T_max 1.0000
_exptl_absorpt_correction_T_min 0.7209
_exptl_absorpt_correction_type multi-scan
_exptl_absorpt_process_details 'DENZO and Scalepack (Otwinoski and Minor, 1997)'
_exptl_crystal_colour Yellow
_exptl_crystal_density_diffrn 1.900
_exptl_crystal_density_method 'not measured'
_exptl_crystal_description Block
_exptl_crystal_F_000 3322
_exptl_crystal_preparation Luminescent
_exptl_crystal_recrystallization_method 'Vapour deposition'
_exptl_crystal_size_max 0.17
_exptl_crystal_size_mid 0.15
_exptl_crystal_size_min 0.12
_refine_diff_density_max 2.204
_refine_diff_density_min -2.795
_refine_diff_density_rms 0.423
_refine_ls_extinction_method none
_refine_ls_goodness_of_fit_ref 1.049
_refine_ls_hydrogen_treatment constr
_refine_ls_matrix_type full
_refine_ls_number_parameters 1387
_refine_ls_number_reflns 21313
_refine_ls_number_restraints 946
_refine_ls_restrained_S_all 1.041
_refine_ls_R_factor_all 0.1090
_refine_ls_R_factor_gt 0.0560
_refine_ls_shift/su_max 0.001
_refine_ls_shift/su_mean 0.000
_refine_ls_structure_factor_coef Fsqd
_refine_ls_weighting_details 'calc w=1/[\s^2^(Fo^2^)+(0.1382P)^2^+0.0000P] where P=(Fo^2^+2Fc^2^)/3'
_refine_ls_weighting_scheme calc
_refine_ls_wR_factor_gt 0.1586
_refine_ls_wR_factor_ref 0.2280
_reflns_number_gt 13430
_reflns_number_total 21313
_reflns_threshold_expression >2sigma(I)
_cod_data_source_file c8qi01166d2.cif
_cod_data_source_block cluster-2
_cod_depositor_comments
;
The following automatic conversions were performed:

data item '_exptl_absorpt_correction_type' value 'Multi-scan' was
changed to 'multi-scan' in accordance with the
/home/saulius/struct/COD-crude-data/automatic-downloads/DataCite-retrospective/RSC/depositions/lib/dictionaries/cif_core.dic
dictionary named 'cif_core.dic' version 2.4.2 last updated on
2011-04-26.

data item '_symmetry_cell_setting' value 'Triclinic' was changed to
'triclinic' in accordance with the
/home/saulius/struct/COD-crude-data/automatic-downloads/DataCite-retrospective/RSC/depositions/lib/dictionaries/cif_core.dic
dictionary named 'cif_core.dic' version 2.4.2 last updated on
2011-04-26.

Automatic conversion script
Id: cif_fix_values 6909 2019-04-08 15:41:33Z antanas 
;
_cod_original_sg_symbol_H-M P-1
_cod_database_code 4349952

loop_
_symmetry_equiv_pos_as_xyz
'x, y, z'
'-x, -y, -z'

loop_
_atom_site_label
_atom_site_type_symbol
_atom_site_fract_x
_atom_site_fract_y
_atom_site_fract_z
_atom_site_U_iso_or_equiv
_atom_site_adp_type
_atom_site_occupancy
_atom_site_symmetry_multiplicity
_atom_site_calc_flag
_atom_site_refinement_flags
Gd1 Gd 0.84568(4) 0.40587(4) 0.25478(4) 0.02466(19) Uani 1 1 d U
Gd2 Gd 1.06371(4) 0.31247(4) 0.29740(4) 0.0283(2) Uani 1 1 d U
Gd3 Gd 0.81567(5) 0.61457(4) 0.19052(4) 0.0294(2) Uani 1 1 d U
Gd4 Gd 1.00530(4) 0.50654(4) 0.27947(4) 0.0287(2) Uani 1 1 d U
Gd5 Gd 0.72249(5) 0.30772(4) 0.39873(4) 0.0311(2) Uani 1 1 d U
Gd6 Gd 0.94789(5) 0.17797(4) 0.32384(4) 0.0292(2) Uani 1 1 d U
Gd7 Gd 0.67299(5) 0.51499(4) 0.35379(4) 0.0299(2) Uani 1 1 d U
Gd8 Gd 0.68676(5) 0.71886(5) 0.32563(5) 0.0378(2) Uani 1 1 d U
Gd9 Gd 0.63283(5) 0.39630(5) 0.23072(5) 0.0349(2) Uani 1 1 d U
N1 N 1.2127(8) 0.2578(8) 0.2622(8) 0.041(3) Uani 1 1 d U
N2 N 0.7307(18) 0.0702(17) 0.1673(16) 0.129(10) Uani 1 1 d U
N3 N 0.6365(13) 0.1351(11) 0.5593(12) 0.083(6) Uani 1 1 d U
O1 O 1.1351(8) 0.5352(7) 0.3084(7) 0.052(3) Uani 1 1 d U
O2 O 1.1228(7) 0.4101(6) 0.2746(7) 0.049(3) Uani 1 1 d U
O3 O 0.6672(8) 0.2927(8) 0.1853(8) 0.062(4) Uani 1 1 d U
O4 O 0.5334(9) 0.3839(8) 0.1480(8) 0.064(4) Uani 1 1 d U
O5 O 1.0113(8) 0.0868(7) 0.2538(7) 0.049(3) Uani 1 1 d U
O6 O 1.0419(8) 0.2251(6) 0.2348(7) 0.049(3) Uani 1 1 d U
O7 O 1.0979(8) 0.3300(7) 0.1574(7) 0.057(4) Uani 1 1 d U
O8 O 0.7285(9) 0.8181(8) 0.3516(8) 0.065(4) Uani 1 1 d U
O9 O 0.6156(8) 0.8493(8) 0.3064(8) 0.060(4) Uani 1 1 d U
O10 O 0.6013(8) 0.7320(7) 0.4309(7) 0.054(3) Uani 1 1 d U
O11 O 0.6146(7) 0.6277(7) 0.3980(7) 0.047(3) Uani 1 1 d U
O12 O 0.8119(9) 0.7324(7) 0.1287(8) 0.058(4) Uani 1 1 d U
O13 O 0.7098(8) 0.7563(8) 0.2066(8) 0.065(4) Uani 1 1 d U
O14 O 0.8375(7) 0.6772(6) 0.2807(6) 0.042(3) Uani 1 1 d U
O15 O 0.9647(8) 0.6234(7) 0.3033(7) 0.053(3) Uani 1 1 d U
O16 O 0.6999(8) 0.6149(7) 0.1421(8) 0.058(4) Uani 1 1 d U
O17 O 0.6456(13) 0.5842(12) 0.0596(11) 0.116(7) Uani 1 1 d U
O18 O 0.9514(7) 0.5909(7) 0.1759(6) 0.046(3) Uani 1 1 d U
O19 O 1.0825(8) 0.5525(8) 0.1715(7) 0.057(4) Uani 1 1 d U
O20 O 0.8684(6) 0.5165(6) 0.2813(5) 0.033(3) Uani 1 1 d U
O21 O 0.8544(8) 0.5878(7) 0.0704(7) 0.057(4) Uani 1 1 d U
O22 O 0.8474(7) 0.4957(6) 0.1527(7) 0.047(3) Uani 1 1 d U
O23 O 0.8681(8) 0.0890(6) 0.3488(7) 0.050(3) Uani 1 1 d U
O24 O 0.7997(7) 0.1998(6) 0.3567(6) 0.042(3) Uani 1 1 d U
O25 O 0.8420(7) 0.2828(6) 0.4560(6) 0.043(3) Uani 1 1 d U
O26 O 0.9199(7) 0.1722(7) 0.4450(7) 0.048(3) Uani 1 1 d U
O27 O 0.8797(7) 0.3322(6) 0.1721(6) 0.039(3) Uani 1 1 d U
O28 O 0.8818(6) 0.2162(6) 0.2199(6) 0.036(3) Uani 1 1 d U
O29 O 0.6787(9) 0.4434(9) 0.1140(7) 0.069(4) Uani 1 1 d U
H29A H 0.6640 0.4881 0.1067 0.104 Uiso 1 1 calc R
O30 O 0.6274(7) 0.4115(6) 0.3477(5) 0.035(3) Uani 1 1 d U
O31 O 0.7484(6) 0.3310(6) 0.2813(5) 0.031(2) Uani 1 1 d U
O32 O 0.7104(8) 0.2080(8) 0.4932(7) 0.061(4) Uani 1 1 d U
O33 O 0.9830(7) 0.4121(6) 0.2293(6) 0.040(3) Uani 1 1 d U
O34 O 0.9255(6) 0.3010(6) 0.3208(6) 0.033(3) Uani 1 1 d U
O35 O 0.7139(6) 0.4757(6) 0.2485(5) 0.028(2) Uani 1 1 d U
O36 O 0.6318(9) 0.4780(8) 0.4703(6) 0.057(4) Uani 1 1 d U
O37 O 0.6650(8) 0.3553(7) 0.4961(6) 0.050(3) Uani 1 1 d U
O38 O 0.5402(7) 0.3307(8) 0.2913(7) 0.054(3) Uani 1 1 d U
O39 O 0.6155(8) 0.2634(8) 0.3787(8) 0.060(4) Uani 1 1 d U
O40 O 0.9964(8) 0.4938(7) 0.4036(6) 0.050(3) Uani 1 1 d U
O41 O 0.9884(7) 0.3953(6) 0.3666(6) 0.041(3) Uani 1 1 d U
O42 O 1.1386(8) 0.3017(7) 0.3975(7) 0.055(3) Uani 1 1 d U
O43 O 1.0579(7) 0.2036(6) 0.3713(6) 0.036(3) Uani 1 1 d U
O44 O 1.0420(7) 0.0700(7) 0.4002(7) 0.048(3) Uani 1 1 d U
O45 O 0.5589(8) 0.7244(7) 0.2817(7) 0.057(4) Uani 1 1 d U
H45A H 0.5535 0.7535 0.2447 0.085 Uiso 1 1 calc R
O46 O 0.7776(8) 0.5364(7) 0.4085(6) 0.048(3) Uani 1 1 d U
O47 O 0.7637(8) 0.6544(7) 0.4200(7) 0.050(3) Uani 1 1 d U
O48 O 0.5339(7) 0.5007(7) 0.2270(7) 0.056(3) Uani 1 1 d U
O49 O 0.5577(7) 0.5781(7) 0.2906(7) 0.048(3) Uani 1 1 d U
O50 O 0.7785(6) 0.4122(6) 0.3639(6) 0.031(2) Uani 1 1 d U
O51 O 0.7077(6) 0.6154(6) 0.2760(6) 0.032(3) Uani 1 1 d U
O52 O 1.2704(11) -0.0043(9) 0.1586(9) 0.082(5) Uani 1 1 d U
O53 O 1.1398(13) -0.2019(11) 0.2394(12) 0.108(6) Uani 1 1 d U
C1 C 1.1398(13) 0.6062(12) 0.3179(12) 0.064(6) Uani 1 1 d U
H1A H 1.1862 0.6190 0.2912 0.096 Uiso 1 1 calc R
H1B H 1.1438 0.6059 0.3667 0.096 Uiso 1 1 calc R
H1C H 1.0925 0.6414 0.3022 0.096 Uiso 1 1 calc R
C2 C 1.2051(11) 0.4859(10) 0.2989(9) 0.039(4) Uani 1 1 d U
C3 C 1.2750(12) 0.5010(12) 0.2978(11) 0.058(5) Uani 1 1 d U
H3A H 1.2796 0.5462 0.3054 0.069 Uiso 1 1 calc R
C4 C 1.3444(13) 0.4450(13) 0.2844(12) 0.066(6) Uani 1 1 d U
H4A H 1.3942 0.4556 0.2842 0.079 Uiso 1 1 calc R
C5 C 1.3432(12) 0.3784(12) 0.2720(10) 0.053(5) Uani 1 1 d U
H5A H 1.3902 0.3436 0.2649 0.064 Uiso 1 1 calc R
C6 C 1.2665(12) 0.3641(11) 0.2704(11) 0.054(5) Uani 1 1 d U
C7 C 1.1984(10) 0.4177(10) 0.2776(10) 0.042(4) Uani 1 1 d U
C8 C 1.2696(11) 0.2905(11) 0.2576(10) 0.050(5) Uani 1 1 d U
H8A H 1.3200 0.2640 0.2442 0.060 Uiso 1 1 calc R
C9 C 1.2307(11) 0.1908(11) 0.2392(11) 0.052(5) Uani 1 1 d U
C10 C 1.2690(12) 0.1814(12) 0.1706(12) 0.064(6) Uani 1 1 d U
H10A H 1.2855 0.2211 0.1424 0.076 Uiso 1 1 calc R
C11 C 1.2824(12) 0.1186(11) 0.1445(10) 0.055(5) Uani 1 1 d U
H11A H 1.3059 0.1158 0.0994 0.066 Uiso 1 1 calc R
C12 C 1.2609(15) 0.0601(14) 0.1853(15) 0.081(7) Uani 1 1 d U
C13 C 1.2283(12) 0.0628(12) 0.2516(12) 0.061(6) Uani 1 1 d U
H13A H 1.2147 0.0213 0.2788 0.073 Uiso 1 1 calc R
C15 C 1.2147(12) 0.1265(11) 0.2802(10) 0.050(5) Uani 1 1 d U
H15A H 1.1950 0.1262 0.3268 0.060 Uiso 1 1 calc R
C16 C 1.2695(14) -0.0705(13) 0.2005(13) 0.066(6) Uani 1 1 d U
C17 C 1.3318(17) -0.1095(16) 0.2448(15) 0.092(8) Uani 1 1 d U
H17A H 1.3731 -0.0891 0.2523 0.110 Uiso 1 1 calc R
C18 C 1.3269(18) -0.1787(16) 0.2755(15) 0.091(8) Uani 1 1 d U
H18A H 1.3721 -0.2073 0.2973 0.109 Uiso 1 1 calc R
C19 C 1.2641(14) -0.2118(14) 0.2786(13) 0.071(6) Uani 1 1 d U
H19A H 1.2642 -0.2582 0.3042 0.085 Uiso 1 1 calc R
C20 C 1.2061(17) -0.1739(15) 0.2436(15) 0.085(8) Uani 1 1 d U
C21 C 1.2051(15) -0.0981(13) 0.1953(12) 0.071(6) Uani 1 1 d U
H21A H 1.1644 -0.0742 0.1659 0.085 Uiso 1 1 calc R
C22 C 1.0631(16) -0.1572(15) 0.2271(16) 0.083(7) Uani 1 1 d U
C23 C 1.0328(19) -0.1769(18) 0.1782(17) 0.108(10) Uani 1 1 d U
H23A H 1.0581 -0.2167 0.1566 0.130 Uiso 1 1 calc R
C25 C 0.959(2) -0.1330(18) 0.1615(18) 0.111(10) Uani 1 1 d U
H25A H 0.9377 -0.1408 0.1229 0.133 Uiso 1 1 calc R
C26 C 0.9134(15) -0.0764(13) 0.1975(13) 0.071(6) Uani 1 1 d U
C27 C 0.9508(16) -0.0653(15) 0.2543(15) 0.086(8) Uani 1 1 d U
H27A H 0.9251 -0.0312 0.2825 0.103 Uiso 1 1 calc R
C28 C 1.0275(17) -0.1075(15) 0.2659(15) 0.090(8) Uani 1 1 d U
H28A H 1.0544 -0.1006 0.3019 0.108 Uiso 1 1 calc R
C29 C 0.8365(14) -0.0370(11) 0.1763(13) 0.074(7) Uani 1 1 d DU
H29B H 0.8032 -0.0595 0.1582 0.088 Uiso 1 1 calc R
C30 C 0.8120(17) 0.0381(11) 0.1838(15) 0.091(8) Uani 1 1 d DU
H30A H 0.8452 0.0635 0.1978 0.109 Uiso 1 1 calc R
C31 C 0.7060(13) 0.1443(11) 0.1743(11) 0.056(5) Uani 1 1 d U
H31A H 0.7420 0.1636 0.1926 0.067 Uiso 1 1 calc R
C32 C 0.6315(14) 0.1930(13) 0.1562(12) 0.066(6) Uani 1 1 d U
C33 C 0.5701(18) 0.1615(19) 0.1343(18) 0.122(11) Uani 1 1 d DU
H33A H 0.5797 0.1129 0.1286 0.147 Uiso 1 1 calc R
C34 C 0.494(2) 0.2129(19) 0.122(2) 0.134(13) Uani 1 1 d DU
H34A H 0.4492 0.1940 0.1201 0.161 Uiso 1 1 calc R
C35 C 0.4820(13) 0.2900(12) 0.1135(12) 0.062(6) Uani 1 1 d U
H35A H 0.4370 0.3231 0.0953 0.074 Uiso 1 1 calc R
C36 C 0.5460(14) 0.3104(12) 0.1353(12) 0.065(6) Uani 1 1 d U
C37 C 0.6191(11) 0.2659(10) 0.1582(10) 0.043(4) Uani 1 1 d U
C38 C 0.4746(16) 0.4364(14) 0.1050(14) 0.090(8) Uani 1 1 d U
H38A H 0.4482 0.4109 0.0807 0.135 Uiso 1 1 calc R
H38B H 0.5010 0.4685 0.0715 0.135 Uiso 1 1 calc R
H38C H 0.4358 0.4646 0.1344 0.135 Uiso 1 1 calc R
C39 C 1.0547(13) -0.0076(11) 0.4031(12) 0.066(6) Uani 1 1 d U
H39A H 1.1080 -0.0312 0.4163 0.099 Uiso 1 1 calc R
H39B H 1.0482 -0.0173 0.3578 0.099 Uiso 1 1 calc R
H39C H 1.0165 -0.0263 0.4371 0.099 Uiso 1 1 calc R
C40 C 1.0851(11) 0.0887(10) 0.4399(10) 0.044(4) Uani 1 1 d U
C41 C 1.1142(11) 0.0435(10) 0.5039(9) 0.046(5) Uani 1 1 d U
H41A H 1.1072 -0.0042 0.5153 0.055 Uiso 1 1 calc R
C42 C 1.1548(14) 0.0711(13) 0.5515(14) 0.073(7) Uani 1 1 d U
H42A H 1.1715 0.0424 0.5938 0.088 Uiso 1 1 calc R
C43 C 1.1670(13) 0.1387(12) 0.5323(12) 0.066(6) Uani 1 1 d U
H43A H 1.1959 0.1555 0.5605 0.079 Uiso 1 1 calc R
C44 C 1.1381(12) 0.1847(11) 0.4718(10) 0.049(5) Uani 1 1 d U
C45 C 1.0924(10) 0.1610(9) 0.4229(8) 0.033(4) Uani 1 1 d U
C46 C 1.1554(12) 0.2577(11) 0.4541(11) 0.056(5) Uani 1 1 d U
H46A H 1.1803 0.2727 0.4867 0.068 Uiso 1 1 calc R
C47 C 0.6639(18) 0.9440(15) 0.3270(17) 0.106(10) Uani 1 1 d U
H47A H 0.6197 0.9612 0.3589 0.158 Uiso 1 1 calc R
H47B H 0.6549 0.9714 0.2806 0.158 Uiso 1 1 calc R
H47C H 0.7125 0.9504 0.3417 0.158 Uiso 1 1 calc R
C48 C 0.6708(14) 0.8652(12) 0.3264(11) 0.057(5) Uani 1 1 d U
C49 C 0.7337(15) 0.8566(12) 0.1193(13) 0.076(7) Uani 1 1 d U
H49A H 0.7086 0.8866 0.1535 0.114 Uiso 1 1 calc R
H49B H 0.6984 0.8637 0.0826 0.114 Uiso 1 1 calc R
H49C H 0.7828 0.8699 0.0997 0.114 Uiso 1 1 calc R
C50 C 0.7515(13) 0.7765(12) 0.1542(12) 0.059(6) Uani 1 1 d U
C51 C 0.5504(14) 0.6396(13) 0.5142(12) 0.076(7) Uani 1 1 d U
H51A H 0.4935 0.6487 0.5110 0.113 Uiso 1 1 calc R
H51B H 0.5609 0.6645 0.5492 0.113 Uiso 1 1 calc R
H51C H 0.5718 0.5880 0.5270 0.113 Uiso 1 1 calc R
C52 C 0.5887(10) 0.6671(10) 0.4452(9) 0.038(4) Uani 1 1 d U
C53 C 0.9138(15) 0.7365(13) 0.3371(14) 0.077(7) Uani 1 1 d U
H53A H 0.9668 0.7266 0.3527 0.116 Uiso 1 1 calc R
H53B H 0.8751 0.7423 0.3763 0.116 Uiso 1 1 calc R
H53C H 0.9051 0.7807 0.3029 0.116 Uiso 1 1 calc R
C54 C 0.9055(10) 0.6750(9) 0.3051(8) 0.033(4) Uani 1 1 d U
C55 C 0.8090(16) 0.5636(14) 0.5179(14) 0.085(8) Uani 1 1 d U
H55A H 0.8193 0.5112 0.5293 0.128 Uiso 1 1 calc R
H55B H 0.7688 0.5846 0.5511 0.128 Uiso 1 1 calc R
H55C H 0.8574 0.5792 0.5195 0.128 Uiso 1 1 calc R
C56 C 0.7802(11) 0.5881(10) 0.4457(10) 0.046(5) Uani 1 1 d U
C57 C 1.0295(14) 0.6539(12) 0.0854(12) 0.067(6) Uani 1 1 d U
H57A H 1.0253 0.6380 0.0424 0.100 Uiso 1 1 calc R
H57B H 1.0801 0.6666 0.0840 0.100 Uiso 1 1 calc R
H57C H 0.9869 0.6959 0.0909 0.100 Uiso 1 1 calc R
C58 C 1.0233(10) 0.5936(10) 0.1458(9) 0.040(4) Uani 1 1 d U
C59 C 0.6599(16) 0.7069(14) 0.0396(14) 0.087(8) Uani 1 1 d U
H59A H 0.6370 0.7090 -0.0036 0.131 Uiso 1 1 calc R
H59B H 0.7119 0.7178 0.0295 0.131 Uiso 1 1 calc R
H59C H 0.6258 0.7420 0.0655 0.131 Uiso 1 1 calc R
C60 C 0.6679(12) 0.6301(11) 0.0832(11) 0.053(5) Uani 1 1 d U
C61 C 0.4535(17) 0.6241(15) 0.2113(15) 0.099(9) Uani 1 1 d U
H61A H 0.4285 0.6066 0.1785 0.149 Uiso 1 1 calc R
H61B H 0.4761 0.6640 0.1871 0.149 Uiso 1 1 calc R
H61C H 0.4141 0.6406 0.2473 0.149 Uiso 1 1 calc R
C62 C 0.5200(12) 0.5619(11) 0.2446(10) 0.048(5) Uani 1 1 d U
C63 C 0.9696(13) 0.3918(12) 0.4919(10) 0.060(6) Uani 1 1 d U
H63A H 0.9976 0.3414 0.4969 0.090 Uiso 1 1 calc R
H63B H 0.9130 0.3949 0.5002 0.090 Uiso 1 1 calc R
H63C H 0.9868 0.4147 0.5252 0.090 Uiso 1 1 calc R
C64 C 0.9869(10) 0.4296(9) 0.4197(8) 0.034(4) Uani 1 1 d U
C65 C 0.5982(15) 0.4230(13) 0.5850(12) 0.078(7) Uani 1 1 d U
H65A H 0.5758 0.4735 0.5885 0.116 Uiso 1 1 calc R
H65B H 0.6388 0.4028 0.6177 0.116 Uiso 1 1 calc R
H65C H 0.5567 0.3963 0.5958 0.116 Uiso 1 1 calc R
C66 C 0.6341(11) 0.4176(11) 0.5124(10) 0.048(5) Uani 1 1 d U
C67 C 0.8634(14) 0.2543(13) 0.1016(12) 0.072(7) Uani 1 1 d U
H67A H 0.8619 0.2976 0.0667 0.109 Uiso 1 1 calc R
H67B H 0.8128 0.2408 0.1059 0.109 Uiso 1 1 calc R
H67C H 0.9052 0.2151 0.0878 0.109 Uiso 1 1 calc R
C68 C 0.8787(12) 0.2683(11) 0.1671(11) 0.052(5) Uani 1 1 d U
C69 C 0.8928(13) 0.2095(12) 0.5569(8) 0.061(6) Uani 1 1 d DU
H69A H 0.9267 0.1621 0.5713 0.091 Uiso 1 1 calc R
H69B H 0.8409 0.2122 0.5818 0.091 Uiso 1 1 calc R
H69C H 0.9162 0.2465 0.5672 0.091 Uiso 1 1 calc R
C70 C 0.8844(10) 0.2209(9) 0.4824(7) 0.039(4) Uani 1 1 d DU
C71 C 0.5066(18) 0.2190(16) 0.3541(17) 0.110(10) Uani 1 1 d U
H71A H 0.4672 0.2343 0.3199 0.164 Uiso 1 1 calc R
H71B H 0.4801 0.2170 0.4004 0.164 Uiso 1 1 calc R
H71C H 0.5387 0.1714 0.3489 0.164 Uiso 1 1 calc R
C72 C 0.5608(13) 0.2743(12) 0.3428(12) 0.058(5) Uani 1 1 d U
C73 C 0.7251(12) 0.1086(11) 0.3632(12) 0.058(5) Uani 1 1 d U
H73A H 0.6978 0.1149 0.4082 0.086 Uiso 1 1 calc R
H73B H 0.7361 0.0579 0.3587 0.086 Uiso 1 1 calc R
H73C H 0.6921 0.1375 0.3268 0.086 Uiso 1 1 calc R
C74 C 0.8013(11) 0.1322(10) 0.3568(10) 0.044(4) Uani 1 1 d U
C75 C 0.555(2) 0.129(2) 0.6007(19) 0.136(13) Uani 1 1 d U
H75A H 0.5147 0.1725 0.5853 0.204 Uiso 1 1 calc R
H75B H 0.5601 0.1250 0.6500 0.204 Uiso 1 1 calc R
H75C H 0.5394 0.0870 0.5923 0.204 Uiso 1 1 calc R
C76 C 0.7082(19) 0.0714(18) 0.5723(18) 0.119(11) Uani 1 1 d U
H76A H 0.7542 0.0832 0.5442 0.179 Uiso 1 1 calc R
H76B H 0.6972 0.0288 0.5600 0.179 Uiso 1 1 calc R
H76C H 0.7185 0.0618 0.6210 0.179 Uiso 1 1 calc R
C77 C 0.6490(13) 0.1978(12) 0.5243(10) 0.055(5) Uani 1 1 d U
H77A H 0.6060 0.2382 0.5236 0.066 Uiso 1 1 calc R
C78 C 1.1428(10) 0.3793(9) 0.1096(9) 0.038(4) Uani 1 1 d U
H78A H 1.1181 0.3958 0.0659 0.057 Uiso 1 1 calc R
H78B H 1.1972 0.3533 0.1013 0.057 Uiso 1 1 calc R
H78C H 1.1422 0.4207 0.1309 0.057 Uiso 1 1 calc R
C79 C 1.0918(9) 0.2699(8) 0.1251(8) 0.029(3) Uani 1 1 d U
C80 C 1.1143(10) 0.2641(10) 0.0557(9) 0.039(4) Uani 1 1 d U
H80A H 1.1312 0.3016 0.0242 0.046 Uiso 1 1 calc R
C81 C 1.1106(14) 0.2004(13) 0.0357(13) 0.071(6) Uani 1 1 d U
H81A H 1.1268 0.1948 -0.0106 0.085 Uiso 1 1 calc R
C82 C 1.0850(12) 0.1454(11) 0.0786(10) 0.054(5) Uani 1 1 d U
H82A H 1.0849 0.1026 0.0627 0.065 Uiso 1 1 calc R
C83 C 1.0588(11) 0.1539(10) 0.1474(9) 0.043(4) Uani 1 1 d U
C84 C 1.0636(11) 0.2140(10) 0.1724(11) 0.048(5) Uani 1 1 d U
C85 C 1.0366(12) 0.0906(11) 0.1935(11) 0.054(5) Uani 1 1 d U
H85A H 1.0429 0.0488 0.1739 0.065 Uiso 1 1 calc R
C86 C 0.8814(17) 0.4672(14) 0.0462(13) 0.086(8) Uani 1 1 d U
H86A H 0.8424 0.4786 0.0119 0.130 Uiso 1 1 calc R
H86B H 0.8823 0.4193 0.0730 0.130 Uiso 1 1 calc R
H86C H 0.9333 0.4684 0.0228 0.130 Uiso 1 1 calc R
C87 C 0.8605(12) 0.5207(10) 0.0927(10) 0.047(5) Uani 1 1 d U
O54 O 0.5216(18) 0.8326(17) 0.1600(16) 0.178(11) Uani 1 1 d DU
H54C H 0.4804 0.8285 0.1455 0.267 Uiso 1 1 calc R
C88 C 0.517(4) 0.910(2) 0.160(4) 0.30(4) Uani 1 1 d DU
H88A H 0.5001 0.9206 0.2065 0.456 Uiso 1 1 calc R
H88B H 0.4798 0.9398 0.1276 0.456 Uiso 1 1 calc R
H88C H 0.5693 0.9200 0.1466 0.456 Uiso 1 1 calc R
O1W O 0.698(3) 0.373(3) -0.029(3) 0.30(2) Uani 1 1 d U
O2W O 0.524(5) -0.044(4) 0.747(4) 0.48(4) Uani 1 1 d U

loop_
_atom_site_aniso_label
_atom_site_aniso_U_11
_atom_site_aniso_U_22
_atom_site_aniso_U_33
_atom_site_aniso_U_23
_atom_site_aniso_U_13
_atom_site_aniso_U_12
Gd1 0.0222(4) 0.0233(4) 0.0277(4) -0.0008(3) -0.0008(3) -0.0071(3)
Gd2 0.0239(4) 0.0234(4) 0.0360(5) -0.0006(3) -0.0029(3) -0.0057(3)
Gd3 0.0269(4) 0.0272(4) 0.0317(5) -0.0004(3) -0.0026(3) -0.0052(3)
Gd4 0.0243(4) 0.0252(4) 0.0366(5) -0.0020(3) -0.0041(3) -0.0074(3)
Gd5 0.0269(4) 0.0294(4) 0.0352(5) -0.0003(3) 0.0018(3) -0.0092(3)
Gd6 0.0309(4) 0.0227(4) 0.0327(5) -0.0017(3) 0.0005(3) -0.0075(3)
Gd7 0.0258(4) 0.0282(4) 0.0348(5) -0.0043(3) 0.0007(3) -0.0063(3)
Gd8 0.0418(5) 0.0311(5) 0.0394(5) -0.0066(4) -0.0027(4) -0.0060(4)
Gd9 0.0279(4) 0.0359(5) 0.0432(5) -0.0052(4) -0.0069(4) -0.0109(4)
N1 0.036(7) 0.043(7) 0.044(7) -0.005(6) -0.001(6) -0.015(6)
N2 0.124(13) 0.128(13) 0.137(13) -0.025(9) -0.021(9) -0.023(9)
N3 0.075(9) 0.071(9) 0.095(10) -0.011(8) 0.021(8) -0.015(7)
O1 0.047(6) 0.053(7) 0.059(7) -0.005(5) -0.011(5) -0.019(5)
O2 0.033(6) 0.036(6) 0.075(7) 0.004(5) -0.010(5) -0.012(5)
O3 0.046(6) 0.060(7) 0.084(8) -0.010(6) -0.025(6) -0.011(6)
O4 0.065(7) 0.059(7) 0.072(8) -0.011(6) -0.025(6) -0.012(6)
O5 0.058(7) 0.040(6) 0.046(7) -0.012(5) 0.012(5) -0.008(5)
O6 0.052(6) 0.037(6) 0.061(7) -0.002(5) -0.006(6) -0.018(5)
O7 0.056(7) 0.042(6) 0.074(8) 0.005(5) -0.007(6) -0.025(5)
O8 0.068(7) 0.058(7) 0.073(8) -0.018(6) -0.003(6) -0.017(6)
O9 0.051(7) 0.055(7) 0.066(7) -0.002(6) -0.010(6) -0.004(6)
O10 0.066(7) 0.048(6) 0.046(6) -0.023(5) 0.007(6) -0.001(6)
O11 0.046(6) 0.044(6) 0.050(7) -0.020(5) 0.010(5) -0.005(5)
O12 0.064(7) 0.038(6) 0.068(7) -0.002(5) -0.008(6) -0.007(6)
O13 0.051(7) 0.082(8) 0.054(7) 0.004(6) -0.002(6) -0.016(6)
O14 0.035(6) 0.034(6) 0.051(6) -0.006(5) -0.010(5) 0.004(5)
O15 0.055(7) 0.045(6) 0.063(7) -0.011(5) -0.018(6) -0.009(6)
O16 0.051(7) 0.058(7) 0.061(7) -0.001(6) -0.005(6) -0.013(6)
O17 0.133(11) 0.117(10) 0.111(10) -0.023(8) -0.036(8) -0.038(8)
O18 0.045(6) 0.049(6) 0.041(6) 0.000(5) 0.008(5) -0.015(5)
O19 0.046(6) 0.067(7) 0.045(7) -0.009(6) 0.012(5) 0.004(6)
O20 0.039(5) 0.032(5) 0.027(5) -0.008(4) 0.010(4) -0.010(4)
O21 0.058(7) 0.045(6) 0.059(7) 0.001(5) 0.006(6) -0.008(6)
O22 0.037(6) 0.041(6) 0.058(7) 0.014(5) -0.015(5) -0.012(5)
O23 0.048(6) 0.035(6) 0.066(7) -0.007(5) 0.006(6) -0.011(5)
O24 0.048(6) 0.038(6) 0.042(6) -0.007(5) 0.008(5) -0.019(5)
O25 0.034(6) 0.036(6) 0.054(7) -0.001(5) -0.008(5) -0.001(5)
O26 0.045(6) 0.043(6) 0.052(7) -0.008(5) 0.005(5) -0.007(5)
O27 0.041(6) 0.035(6) 0.035(6) -0.005(4) 0.007(5) -0.001(5)
O28 0.034(5) 0.036(6) 0.038(6) -0.004(5) -0.004(5) -0.009(5)
O29 0.094(8) 0.082(8) 0.041(7) -0.015(6) 0.001(6) -0.037(7)
O30 0.043(6) 0.043(6) 0.023(5) -0.009(4) 0.009(4) -0.021(5)
O31 0.025(5) 0.032(5) 0.031(5) -0.002(4) -0.004(4) 0.000(4)
O32 0.051(7) 0.058(7) 0.062(7) 0.008(6) 0.005(6) -0.010(6)
O33 0.035(5) 0.030(5) 0.054(6) 0.011(5) -0.015(5) -0.015(5)
O34 0.025(5) 0.028(5) 0.046(6) -0.004(4) -0.005(4) -0.007(4)
O35 0.032(5) 0.038(5) 0.013(5) -0.006(4) 0.002(4) -0.005(4)
O36 0.078(7) 0.063(7) 0.030(6) -0.021(5) 0.019(6) -0.016(6)
O37 0.064(7) 0.054(7) 0.023(6) -0.006(5) 0.013(5) -0.003(6)
O38 0.041(6) 0.061(7) 0.061(7) -0.005(6) -0.012(5) -0.013(5)
O39 0.061(7) 0.059(7) 0.068(7) 0.003(6) -0.010(6) -0.034(6)
O40 0.061(7) 0.051(6) 0.041(6) -0.018(5) 0.005(5) -0.015(5)
O41 0.043(6) 0.047(6) 0.036(6) -0.018(5) 0.009(5) -0.010(5)
O42 0.061(7) 0.051(7) 0.054(7) 0.008(5) -0.029(6) -0.020(6)
O43 0.038(6) 0.042(6) 0.028(5) -0.009(4) 0.005(5) -0.008(5)
O44 0.050(6) 0.042(6) 0.049(7) -0.009(5) -0.006(5) -0.004(5)
O45 0.049(6) 0.060(7) 0.059(7) -0.003(6) -0.013(6) -0.010(6)
O46 0.057(7) 0.053(6) 0.042(6) -0.017(5) -0.003(5) -0.019(5)
O47 0.050(6) 0.035(6) 0.059(7) -0.001(5) -0.008(5) -0.004(5)
O48 0.041(6) 0.052(7) 0.067(7) -0.009(6) -0.017(6) 0.008(5)
O49 0.033(6) 0.045(6) 0.062(7) -0.014(5) -0.014(5) 0.006(5)
O50 0.030(5) 0.027(5) 0.034(6) -0.010(4) 0.005(4) -0.002(4)
O51 0.020(5) 0.027(5) 0.045(6) -0.008(4) 0.000(4) 0.004(4)
O52 0.108(9) 0.079(8) 0.066(8) -0.031(7) 0.005(7) -0.025(7)
O53 0.102(10) 0.093(9) 0.134(10) -0.015(8) -0.020(8) -0.029(8)
C1 0.058(9) 0.067(9) 0.073(10) -0.029(8) -0.008(7) -0.011(7)
C2 0.042(8) 0.047(8) 0.027(7) -0.008(6) -0.004(6) -0.010(6)
C3 0.049(8) 0.064(9) 0.066(9) -0.006(7) -0.008(7) -0.024(7)
C4 0.058(9) 0.072(10) 0.077(10) -0.014(8) -0.009(8) -0.029(8)
C5 0.048(8) 0.060(9) 0.052(9) -0.010(7) -0.001(7) -0.013(7)
C6 0.053(8) 0.053(9) 0.055(9) -0.004(7) -0.005(7) -0.013(7)
C7 0.025(7) 0.040(8) 0.059(8) -0.004(6) -0.009(6) -0.007(6)
C8 0.040(8) 0.050(8) 0.056(9) -0.007(7) 0.004(7) -0.007(7)
C9 0.040(8) 0.049(8) 0.065(9) -0.001(7) -0.004(7) -0.012(7)
C10 0.051(9) 0.056(9) 0.080(10) -0.001(7) 0.006(8) -0.020(7)
C11 0.060(9) 0.062(9) 0.035(8) -0.010(7) 0.006(7) 0.000(7)
C12 0.073(10) 0.070(10) 0.097(11) -0.018(8) 0.004(8) -0.013(8)
C13 0.050(9) 0.055(9) 0.074(10) -0.008(7) 0.003(7) -0.008(7)
C15 0.059(9) 0.053(8) 0.034(8) -0.011(7) 0.005(7) -0.005(7)
C16 0.066(9) 0.058(9) 0.071(10) -0.021(8) 0.009(8) -0.008(8)
C17 0.089(11) 0.095(11) 0.092(11) -0.030(9) -0.003(9) -0.013(9)
C18 0.093(11) 0.090(11) 0.081(11) -0.017(9) 0.003(8) -0.009(9)
C19 0.070(10) 0.073(10) 0.068(10) -0.019(8) -0.009(8) -0.007(8)
C20 0.084(11) 0.079(11) 0.094(11) -0.018(8) -0.007(9) -0.017(8)
C21 0.073(10) 0.071(10) 0.065(10) -0.023(8) 0.004(8) -0.007(8)
C22 0.075(11) 0.076(10) 0.098(11) -0.025(8) -0.004(8) -0.011(8)
C23 0.107(13) 0.115(13) 0.105(13) -0.040(9) -0.013(9) -0.011(9)
C25 0.114(13) 0.114(13) 0.110(13) -0.049(9) -0.017(9) -0.008(9)
C26 0.072(10) 0.070(10) 0.075(10) -0.023(8) -0.005(8) -0.013(8)
C27 0.088(11) 0.074(10) 0.096(11) -0.016(8) -0.004(9) -0.018(8)
C28 0.096(12) 0.084(11) 0.093(11) -0.024(9) -0.017(9) -0.014(9)
C29 0.073(10) 0.066(10) 0.087(10) -0.029(8) -0.020(8) -0.006(8)
C30 0.092(11) 0.089(11) 0.094(12) -0.021(9) -0.008(9) -0.022(9)
C31 0.062(9) 0.060(9) 0.056(9) -0.023(7) -0.010(7) -0.022(7)
C32 0.066(9) 0.066(9) 0.072(10) -0.018(8) -0.008(8) -0.023(8)
C33 0.122(14) 0.123(14) 0.128(14) -0.031(9) -0.022(9) -0.027(9)
C34 0.135(15) 0.133(15) 0.139(15) -0.030(10) -0.013(9) -0.033(10)
C35 0.060(9) 0.064(9) 0.068(9) -0.019(7) -0.013(7) -0.017(7)
C36 0.069(9) 0.061(9) 0.065(9) -0.015(7) -0.011(8) -0.010(8)
C37 0.040(8) 0.048(8) 0.042(8) -0.018(6) 0.000(6) -0.002(6)
C38 0.094(11) 0.088(11) 0.082(11) -0.013(8) -0.017(9) -0.005(8)
C39 0.067(9) 0.056(9) 0.076(10) -0.010(8) -0.018(8) -0.008(7)
C40 0.043(8) 0.039(8) 0.053(8) -0.005(6) -0.014(7) -0.013(6)
C41 0.059(8) 0.046(8) 0.027(7) -0.003(6) 0.004(7) -0.008(7)
C42 0.068(10) 0.061(9) 0.082(10) 0.002(8) -0.012(8) -0.006(8)
C43 0.060(9) 0.066(9) 0.073(10) -0.006(8) -0.015(8) -0.017(8)
C44 0.056(8) 0.047(8) 0.045(8) -0.006(7) 0.001(7) -0.014(7)
C45 0.036(7) 0.036(7) 0.024(7) 0.004(6) -0.009(6) -0.007(6)
C46 0.059(9) 0.063(9) 0.051(9) -0.009(7) -0.014(7) -0.018(7)
C47 0.109(13) 0.092(12) 0.114(13) -0.013(9) -0.020(9) -0.017(9)
C48 0.065(9) 0.060(9) 0.052(9) -0.015(7) 0.002(7) -0.021(8)
C49 0.079(10) 0.067(10) 0.077(10) -0.009(8) 0.006(8) -0.019(8)
C50 0.061(9) 0.060(9) 0.056(9) -0.006(7) -0.005(7) -0.015(8)
C51 0.078(10) 0.078(10) 0.062(10) -0.013(8) 0.009(8) -0.009(8)
C52 0.041(7) 0.039(8) 0.027(7) -0.013(6) 0.011(6) 0.004(6)
C53 0.077(10) 0.071(10) 0.092(11) -0.018(8) -0.018(8) -0.025(8)
C54 0.039(7) 0.035(7) 0.024(7) -0.007(6) 0.002(6) -0.007(6)
C55 0.089(11) 0.077(11) 0.089(11) -0.016(8) -0.020(8) -0.009(8)
C56 0.053(8) 0.047(8) 0.040(8) -0.016(7) 0.005(7) -0.015(7)
C57 0.074(10) 0.062(9) 0.061(9) 0.003(7) -0.010(8) -0.017(8)
C58 0.035(7) 0.041(8) 0.040(8) -0.011(6) 0.013(6) -0.006(6)
C59 0.093(11) 0.090(11) 0.079(11) -0.013(8) -0.017(8) -0.019(8)
C60 0.053(8) 0.055(9) 0.052(9) -0.009(7) -0.011(7) -0.009(7)
C61 0.101(12) 0.097(12) 0.099(12) -0.015(9) -0.015(9) -0.021(9)
C62 0.052(8) 0.052(8) 0.043(8) -0.015(7) 0.003(7) -0.016(7)
C63 0.076(9) 0.063(9) 0.040(8) -0.013(7) -0.002(7) -0.011(8)
C64 0.043(7) 0.037(7) 0.025(7) -0.011(6) 0.004(6) -0.014(6)
C65 0.084(10) 0.076(10) 0.065(10) -0.009(8) 0.003(8) -0.011(8)
C66 0.040(8) 0.048(8) 0.052(8) -0.002(7) -0.005(7) -0.007(7)
C67 0.076(10) 0.073(10) 0.072(10) -0.007(8) -0.020(8) -0.021(8)
C68 0.056(9) 0.052(8) 0.052(9) -0.010(7) -0.006(7) -0.021(7)
C69 0.069(9) 0.060(9) 0.048(9) -0.008(7) 0.001(7) -0.010(7)
C70 0.043(8) 0.038(7) 0.036(8) 0.000(6) -0.006(6) -0.014(6)
C71 0.107(13) 0.109(13) 0.120(13) -0.008(9) -0.015(9) -0.043(9)
C72 0.053(9) 0.062(9) 0.066(9) -0.004(7) -0.006(7) -0.029(7)
C73 0.054(9) 0.057(9) 0.071(9) -0.017(7) -0.002(7) -0.027(7)
C74 0.043(8) 0.038(8) 0.049(8) -0.003(6) 0.002(7) -0.012(7)
C75 0.130(15) 0.139(15) 0.139(15) -0.024(10) 0.002(9) -0.036(10)
C76 0.114(13) 0.116(14) 0.118(14) 0.001(9) -0.009(9) -0.021(9)
C77 0.057(9) 0.064(9) 0.035(8) -0.002(7) 0.012(7) -0.008(7)
C78 0.044(5) 0.039(5) 0.030(5) -0.011(4) 0.005(4) -0.005(4)
C79 0.032(5) 0.032(5) 0.019(5) -0.007(4) 0.002(4) -0.002(4)
C80 0.040(5) 0.042(5) 0.030(5) -0.009(4) 0.006(4) -0.005(4)
C81 0.072(10) 0.069(10) 0.075(10) -0.014(8) 0.003(8) -0.022(8)
C82 0.067(9) 0.052(8) 0.043(8) -0.011(7) -0.002(7) -0.011(7)
C83 0.052(8) 0.044(8) 0.028(7) -0.011(6) 0.009(6) -0.005(7)
C84 0.043(8) 0.038(8) 0.058(9) 0.002(7) -0.002(7) -0.011(7)
C85 0.065(9) 0.049(8) 0.048(9) -0.015(7) 0.000(7) -0.007(7)
C86 0.103(11) 0.079(11) 0.074(11) -0.014(8) 0.008(8) -0.019(8)
C87 0.054(8) 0.040(8) 0.049(8) 0.000(7) 0.003(7) -0.021(7)
O54 0.167(14) 0.193(14) 0.170(14) -0.027(9) -0.027(9) -0.030(9)
C88 0.30(4) 0.30(4) 0.31(4) -0.044(12) -0.017(10) -0.069(13)
O1W 0.29(2) 0.30(2) 0.30(2) -0.045(11) -0.028(10) -0.061(11)
O2W 0.47(4) 0.48(4) 0.48(4) -0.078(12) -0.036(11) -0.114(14)

loop_
_atom_type_symbol
_atom_type_description
_atom_type_scat_dispersion_real
_atom_type_scat_dispersion_imag
_atom_type_scat_source
C C 0.0033 0.0016 'International Tables Vol C Tables 4.2.6.8 and 6.1.1.4'
H H 0.0000 0.0000 'International Tables Vol C Tables 4.2.6.8 and 6.1.1.4'
N N 0.0061 0.0033 'International Tables Vol C Tables 4.2.6.8 and 6.1.1.4'
O O 0.0106 0.0060 'International Tables Vol C Tables 4.2.6.8 and 6.1.1.4'
Gd Gd -0.1653 3.9035 'International Tables Vol C Tables 4.2.6.8 and 6.1.1.4'

loop_
_geom_angle_atom_site_label_1
_geom_angle_atom_site_label_2
_geom_angle_atom_site_label_3
_geom_angle
O27 Gd1 O50 141.5(4)
O27 Gd1 O35 112.1(4)
O50 Gd1 O35 67.2(4)
O27 Gd1 O22 80.4(4)
O50 Gd1 O22 131.2(4)
O35 Gd1 O22 74.4(4)
O27 Gd1 O34 80.3(4)
O50 Gd1 O34 80.8(4)
O35 Gd1 O34 142.0(4)
O22 Gd1 O34 143.5(4)
O27 Gd1 O33 81.2(4)
O50 Gd1 O33 123.6(4)
O35 Gd1 O33 143.4(4)
O22 Gd1 O33 74.6(4)
O34 Gd1 O33 71.9(4)
O27 Gd1 O20 141.1(4)
O50 Gd1 O20 77.3(3)
O35 Gd1 O20 82.2(4)
O22 Gd1 O20 68.7(4)
O34 Gd1 O20 111.1(4)
O33 Gd1 O20 68.6(4)
O27 Gd1 O31 77.0(4)
O50 Gd1 O31 67.2(4)
O35 Gd1 O31 67.7(4)
O22 Gd1 O31 123.4(4)
O34 Gd1 O31 81.6(3)
O33 Gd1 O31 148.0(4)
O20 Gd1 O31 140.0(3)
O27 Gd1 Gd7 144.4(3)
O50 Gd1 Gd7 35.9(3)
O35 Gd1 Gd7 35.4(2)
O22 Gd1 Gd7 96.7(3)
O34 Gd1 Gd7 116.7(3)
O33 Gd1 Gd7 132.7(3)
O20 Gd1 Gd7 65.1(2)
O31 Gd1 Gd7 75.3(2)
O27 Gd1 Gd5 105.0(3)
O50 Gd1 Gd5 36.5(3)
O35 Gd1 Gd5 74.4(2)
O22 Gd1 Gd5 147.9(3)
O34 Gd1 Gd5 67.6(3)
O33 Gd1 Gd5 137.2(3)
O20 Gd1 Gd5 113.8(2)
O31 Gd1 Gd5 34.2(2)
Gd7 Gd1 Gd5 60.27(3)
O27 Gd1 Gd9 83.7(3)
O50 Gd1 Gd9 75.2(3)
O35 Gd1 Gd9 37.0(3)
O22 Gd1 Gd9 91.8(3)
O34 Gd1 Gd9 116.5(2)
O33 Gd1 Gd9 161.1(3)
O20 Gd1 Gd9 119.1(3)
O31 Gd1 Gd9 35.0(2)
Gd7 Gd1 Gd9 60.78(3)
Gd5 Gd1 Gd9 58.25(3)
O27 Gd1 Gd4 115.5(3)
O50 Gd1 Gd4 96.3(3)
O35 Gd1 Gd4 116.4(3)
O22 Gd1 Gd4 74.8(3)
O34 Gd1 Gd4 86.1(2)
O33 Gd1 Gd4 35.2(3)
O20 Gd1 Gd4 34.7(3)
O31 Gd1 Gd4 160.7(2)
Gd7 Gd1 Gd4 97.49(4)
Gd5 Gd1 Gd4 126.76(3)
Gd9 Gd1 Gd4 153.41(3)
O2 Gd2 O43 144.9(4)
O2 Gd2 O41 74.5(4)
O43 Gd2 O41 100.1(4)
O2 Gd2 O33 69.9(4)
O43 Gd2 O33 141.4(4)
O41 Gd2 O33 68.8(4)
O2 Gd2 O6 137.2(5)
O43 Gd2 O6 68.8(4)
O41 Gd2 O6 137.9(4)
O33 Gd2 O6 94.3(4)
O2 Gd2 O42 74.2(5)
O43 Gd2 O42 71.1(4)
O41 Gd2 O42 73.0(4)
O33 Gd2 O42 132.9(4)
O6 Gd2 O42 132.7(4)
O2 Gd2 O34 133.5(4)
O43 Gd2 O34 69.9(4)
O41 Gd2 O34 67.7(4)
O33 Gd2 O34 71.8(4)
O6 Gd2 O34 70.4(4)
O42 Gd2 O34 117.2(4)
O2 Gd2 N1 75.2(4)
O43 Gd2 N1 89.3(4)
O41 Gd2 N1 139.1(4)
O33 Gd2 N1 123.8(4)
O6 Gd2 N1 82.6(4)
O42 Gd2 N1 72.7(5)
O34 Gd2 N1 150.4(4)
O2 Gd2 O7 76.7(4)
O43 Gd2 O7 126.1(4)
O41 Gd2 O7 129.9(4)
O33 Gd2 O7 63.2(4)
O6 Gd2 O7 60.9(4)
O42 Gd2 O7 134.9(4)
O34 Gd2 O7 107.9(4)
N1 Gd2 O7 66.9(4)
O2 Gd2 Gd6 172.1(3)
O43 Gd2 Gd6 41.8(3)
O41 Gd2 Gd6 101.5(3)
O33 Gd2 Gd6 102.3(3)
O6 Gd2 Gd6 42.8(3)
O42 Gd2 Gd6 111.5(3)
O34 Gd2 Gd6 39.4(2)
N1 Gd2 Gd6 111.4(3)
O7 Gd2 Gd6 101.5(3)
O2 Gd2 Gd4 41.5(3)
O43 Gd2 Gd4 144.6(3)
O41 Gd2 Gd4 44.5(3)
O33 Gd2 Gd4 40.5(3)
O6 Gd2 Gd4 134.7(3)
O42 Gd2 Gd4 92.5(3)
O34 Gd2 Gd4 92.0(2)
N1 Gd2 Gd4 116.2(3)
O7 Gd2 Gd4 87.8(3)
Gd6 Gd2 Gd4 131.21(3)
O2 Gd2 Gd1 101.5(3)
O43 Gd2 Gd1 106.0(3)
O41 Gd2 Gd1 61.3(3)
O33 Gd2 Gd1 35.8(3)
O6 Gd2 Gd1 82.2(3)
O42 Gd2 Gd1 133.2(3)
O34 Gd2 Gd1 36.0(3)
N1 Gd2 Gd1 152.8(3)
O7 Gd2 Gd1 86.0(3)
Gd6 Gd2 Gd1 70.62(3)
Gd4 Gd2 Gd1 62.33(2)
O18 Gd3 O16 145.3(5)
O18 Gd3 O12 88.7(5)
O16 Gd3 O12 89.5(5)
O18 Gd3 O51 143.1(4)
O16 Gd3 O51 68.8(4)
O12 Gd3 O51 110.4(4)
O18 Gd3 O20 71.7(4)
O16 Gd3 O20 119.8(4)
O12 Gd3 O20 149.7(4)
O51 Gd3 O20 76.9(4)
O18 Gd3 O14 82.3(4)
O16 Gd3 O14 131.0(4)
O12 Gd3 O14 78.0(5)
O51 Gd3 O14 71.8(4)
O20 Gd3 O14 76.8(4)
O18 Gd3 O22 78.3(4)
O16 Gd3 O22 77.4(4)
O12 Gd3 O22 131.9(5)
O51 Gd3 O22 107.4(4)
O20 Gd3 O22 67.6(4)
O14 Gd3 O22 143.2(4)
O18 Gd3 O21 72.7(4)
O16 Gd3 O21 72.8(5)
O12 Gd3 O21 79.9(5)
O51 Gd3 O21 140.0(4)
O20 Gd3 O21 114.2(4)
O14 Gd3 O21 146.8(4)
O22 Gd3 O21 52.1(4)
O18 Gd3 C87 73.7(5)
O16 Gd3 C87 73.6(5)
O12 Gd3 C87 106.7(5)
O51 Gd3 C87 125.9(5)
O20 Gd3 C87 90.1(5)
O14 Gd3 C87 155.4(5)
O22 Gd3 C87 25.3(4)
O21 Gd3 C87 26.8(5)
O18 Gd3 O13 125.6(4)
O16 Gd3 O13 75.7(4)
O12 Gd3 O13 48.0(4)
O51 Gd3 O13 62.5(4)
O20 Gd3 O13 127.7(4)
O14 Gd3 O13 60.7(4)
O22 Gd3 O13 153.0(4)
O21 Gd3 O13 118.1(4)
C87 Gd3 O13 140.0(5)
O18 Gd3 C50 108.5(5)
O16 Gd3 C50 80.9(5)
O12 Gd3 C50 24.0(5)
O51 Gd3 C50 86.3(5)
O20 Gd3 C50 144.7(5)
O14 Gd3 C50 68.5(5)
O22 Gd3 C50 147.7(5)
O21 Gd3 C50 98.7(5)
C87 Gd3 C50 124.4(6)
O13 Gd3 C50 24.0(5)
O18 Gd3 Gd8 125.7(3)
O16 Gd3 Gd8 88.3(3)
O12 Gd3 Gd8 82.2(4)
O51 Gd3 Gd8 35.0(3)
O20 Gd3 Gd8 90.7(2)
O14 Gd3 Gd8 43.4(3)
O22 Gd3 Gd8 141.9(3)
O21 Gd3 Gd8 153.9(3)
C87 Gd3 Gd8 159.5(4)
O13 Gd3 Gd8 37.5(3)
C50 Gd3 Gd8 59.8(4)
O15 Gd4 O20 82.8(4)
O15 Gd4 O33 150.0(4)
O20 Gd4 O33 70.9(4)
O15 Gd4 O40 74.4(5)
O20 Gd4 O40 90.5(4)
O33 Gd4 O40 118.7(4)
O15 Gd4 O2 140.8(4)
O20 Gd4 O2 135.6(4)
O33 Gd4 O2 68.2(4)
O40 Gd4 O2 94.4(5)
O15 Gd4 O18 70.0(4)
O20 Gd4 O18 69.9(4)
O33 Gd4 O18 87.3(4)
O40 Gd4 O18 140.9(4)
O2 Gd4 O18 123.5(4)
O15 Gd4 O19 89.6(5)
O20 Gd4 O19 121.2(4)
O33 Gd4 O19 92.1(4)
O40 Gd4 O19 142.7(5)
O2 Gd4 O19 77.0(4)
O18 Gd4 O19 53.0(4)
O15 Gd4 O41 123.5(4)
O20 Gd4 O41 78.7(4)
O33 Gd4 O41 65.9(4)
O40 Gd4 O41 53.1(4)
O2 Gd4 O41 69.6(4)
O18 Gd4 O41 144.1(4)
O19 Gd4 O41 144.8(4)
O15 Gd4 O1 76.1(4)
O20 Gd4 O1 156.8(4)
O33 Gd4 O1 131.9(4)
O40 Gd4 O1 75.0(4)
O2 Gd4 O1 64.8(4)
O18 Gd4 O1 110.4(4)
O19 Gd4 O1 68.5(4)
O41 Gd4 O1 105.3(4)
O15 Gd4 C58 77.3(5)
O20 Gd4 C58 97.2(4)
O33 Gd4 C58 91.8(4)
O40 Gd4 C58 149.4(5)
O2 Gd4 C58 100.4(5)
O18 Gd4 C58 27.7(4)
O19 Gd4 C58 25.4(4)
O41 Gd4 C58 157.5(4)
O1 Gd4 C58 87.3(5)
O15 Gd4 C64 98.0(5)
O20 Gd4 C64 83.6(4)
O33 Gd4 C64 93.2(4)
O40 Gd4 C64 25.6(4)
O2 Gd4 C64 82.2(5)
O18 Gd4 C64 151.8(4)
O19 Gd4 C64 154.9(5)
O41 Gd4 C64 27.5(4)
O1 Gd4 C64 90.0(4)
C58 Gd4 C64 175.0(5)
O15 Gd4 Gd2 163.1(3)
O20 Gd4 Gd2 96.8(3)
O33 Gd4 Gd2 40.5(3)
O40 Gd4 Gd2 88.7(3)
O2 Gd4 Gd2 39.4(3)
O18 Gd4 Gd2 125.9(3)
O19 Gd4 Gd2 104.9(3)
O41 Gd4 Gd2 40.7(2)
O1 Gd4 Gd2 100.7(3)
C58 Gd4 Gd2 119.4(3)
C64 Gd4 Gd2 65.3(3)
O31 Gd5 O37 145.9(4)
O31 Gd5 O39 87.7(4)
O37 Gd5 O39 96.9(5)
O31 Gd5 O25 110.4(4)
O37 Gd5 O25 84.0(5)
O39 Gd5 O25 146.2(5)
O31 Gd5 O30 69.5(3)
O37 Gd5 O30 79.2(4)
O39 Gd5 O30 74.4(4)
O25 Gd5 O30 138.1(4)
O31 Gd5 O50 68.7(4)
O37 Gd5 O50 87.7(4)
O39 Gd5 O50 140.8(4)
O25 Gd5 O50 73.0(4)
O30 Gd5 O50 68.2(4)
O31 Gd5 O24 69.3(4)
O37 Gd5 O24 144.7(4)
O39 Gd5 O24 83.0(5)
O25 Gd5 O24 77.5(4)
O30 Gd5 O24 133.3(4)
O50 Gd5 O24 114.5(4)
O31 Gd5 O32 140.9(4)
O37 Gd5 O32 71.6(5)
O39 Gd5 O32 72.8(5)
O25 Gd5 O32 75.5(4)
O30 Gd5 O32 132.4(4)
O50 Gd5 O32 143.8(4)
O24 Gd5 O32 74.8(4)
O31 Gd5 Gd9 35.9(3)
O37 Gd5 Gd9 116.8(3)
O39 Gd5 Gd9 66.3(4)
O25 Gd5 Gd9 142.4(3)
O30 Gd5 Gd9 37.9(2)
O50 Gd5 Gd9 76.8(3)
O24 Gd5 Gd9 95.6(3)
O32 Gd5 Gd9 138.9(4)
O31 Gd5 Gd7 76.0(3)
O37 Gd5 Gd7 70.7(3)
O39 Gd5 Gd7 110.0(4)
O25 Gd5 Gd7 102.3(3)
O30 Gd5 Gd7 35.9(3)
O50 Gd5 Gd7 35.7(2)
O24 Gd5 Gd7 142.5(3)
O32 Gd5 Gd7 142.2(3)
Gd9 Gd5 Gd7 61.42(2)
O31 Gd5 Gd1 37.0(3)
O37 Gd5 Gd1 122.9(3)
O39 Gd5 Gd1 123.8(4)
O25 Gd5 Gd1 81.4(3)
O30 Gd5 Gd1 76.2(2)
O50 Gd5 Gd1 35.3(2)
O24 Gd5 Gd1 83.9(3)
O32 Gd5 Gd1 151.4(3)
Gd9 Gd5 Gd1 61.04(3)
Gd7 Gd5 Gd1 59.36(2)
O34 Gd6 O26 84.6(4)
O34 Gd6 O28 82.3(4)
O26 Gd6 O28 139.7(4)
O34 Gd6 O23 135.9(4)
O26 Gd6 O23 79.3(4)
O28 Gd6 O23 84.1(4)
O34 Gd6 O5 140.3(4)
O26 Gd6 O5 132.3(4)
O28 Gd6 O5 76.2(4)
O23 Gd6 O5 74.7(4)
O34 Gd6 O43 71.0(4)
O26 Gd6 O43 71.5(4)
O28 Gd6 O43 137.0(4)
O23 Gd6 O43 138.1(4)
O5 Gd6 O43 103.6(4)
O34 Gd6 O6 72.0(4)
O26 Gd6 O6 136.6(4)
O28 Gd6 O6 73.7(4)
O23 Gd6 O6 141.9(4)
O5 Gd6 O6 70.1(4)
O43 Gd6 O6 66.5(4)
O34 Gd6 O24 83.0(4)
O26 Gd6 O24 68.5(4)
O28 Gd6 O24 72.2(4)
O23 Gd6 O24 52.9(4)
O5 Gd6 O24 120.2(4)
O43 Gd6 O24 133.8(4)
O6 Gd6 O24 139.9(4)
O34 Gd6 O44 129.8(4)
O26 Gd6 O44 65.5(4)
O28 Gd6 O44 145.7(4)
O23 Gd6 O44 79.0(4)
O5 Gd6 O44 70.6(4)
O43 Gd6 O44 61.9(4)
O6 Gd6 O44 102.3(4)
O24 Gd6 O44 117.7(4)
O34 Gd6 C74 109.9(4)
O26 Gd6 C74 73.8(5)
O28 Gd6 C74 75.3(5)
O23 Gd6 C74 26.0(4)
O5 Gd6 C74 96.5(5)
O43 Gd6 C74 145.0(5)
O6 Gd6 C74 148.3(5)
O24 Gd6 C74 26.9(4)
O44 Gd6 C74 99.6(5)
O34 Gd6 Gd2 42.6(3)
O26 Gd6 Gd2 97.3(3)
O28 Gd6 Gd2 98.3(3)
O23 Gd6 Gd2 176.5(3)
O5 Gd6 Gd2 108.2(3)
O43 Gd6 Gd2 39.9(3)
O6 Gd6 Gd2 41.6(3)
O24 Gd6 Gd2 125.5(3)
O44 Gd6 Gd2 100.1(3)
C74 Gd6 Gd2 152.4(4)
O35 Gd7 O36 143.8(4)
O35 Gd7 O50 67.7(4)
O36 Gd7 O50 88.4(4)
O35 Gd7 O30 68.5(4)
O36 Gd7 O30 78.1(4)
O50 Gd7 O30 69.9(4)
O35 Gd7 O46 113.4(4)
O36 Gd7 O46 80.7(5)
O50 Gd7 O46 69.9(4)
O30 Gd7 O46 134.6(4)
O35 Gd7 O51 74.0(4)
O36 Gd7 O51 142.0(4)
O50 Gd7 O51 112.2(3)
O30 Gd7 O51 138.1(4)
O46 Gd7 O51 77.5(4)
O35 Gd7 O49 81.0(4)
O36 Gd7 O49 109.1(5)
O50 Gd7 O49 144.5(4)
O30 Gd7 O49 83.4(4)
O46 Gd7 O49 141.7(4)
O51 Gd7 O49 72.7(4)
O35 Gd7 O11 139.3(4)
O36 Gd7 O11 75.2(4)
O50 Gd7 O11 143.9(4)
O30 Gd7 O11 134.5(4)
O46 Gd7 O11 75.7(4)
O51 Gd7 O11 69.4(4)
O49 Gd7 O11 71.6(4)
O35 Gd7 Gd1 36.2(3)
O36 Gd7 Gd1 123.9(3)
O50 Gd7 Gd1 35.6(3)
O30 Gd7 Gd1 77.5(3)
O46 Gd7 Gd1 82.1(3)
O51 Gd7 Gd1 83.4(2)
O49 Gd7 Gd1 117.2(3)
O11 Gd7 Gd1 147.8(3)
O35 Gd7 Gd5 74.9(3)
O36 Gd7 Gd5 70.0(3)
O50 Gd7 Gd5 36.7(3)
O30 Gd7 Gd5 36.6(3)
O46 Gd7 Gd5 98.3(3)
O51 Gd7 Gd5 143.7(2)
O49 Gd7 Gd5 120.0(3)
O11 Gd7 Gd5 145.2(3)
Gd1 Gd7 Gd5 60.37(2)
O35 Gd7 Gd9 36.2(3)
O36 Gd7 Gd9 113.0(3)
O50 Gd7 Gd9 74.6(3)
O30 Gd7 Gd9 35.0(3)
O46 Gd7 Gd9 141.6(3)
O51 Gd7 Gd9 103.3(3)
O49 Gd7 Gd9 70.1(3)
O11 Gd7 Gd9 141.4(3)
Gd1 Gd7 Gd9 60.27(3)
Gd5 Gd7 Gd9 58.12(3)
O35 Gd7 Gd8 106.8(3)
O36 Gd7 Gd8 109.3(3)
O50 Gd7 Gd8 127.2(3)
O30 Gd7 Gd8 160.4(3)
O46 Gd7 Gd8 65.0(3)
O51 Gd7 Gd8 32.8(2)
O49 Gd7 Gd8 76.9(3)
O11 Gd7 Gd8 38.5(3)
Gd1 Gd7 Gd8 110.54(3)
Gd5 Gd7 Gd8 162.72(3)
Gd9 Gd7 Gd8 132.67(3)
O51 Gd8 O13 74.2(5)
O51 Gd8 O8 152.2(4)
O13 Gd8 O8 91.8(5)
O51 Gd8 O47 91.6(4)
O13 Gd8 O47 136.8(5)
O8 Gd8 O47 82.4(5)
O51 Gd8 O10 121.1(4)
O13 Gd8 O10 148.7(5)
O8 Gd8 O10 83.1(5)
O47 Gd8 O10 73.3(5)
O51 Gd8 O45 75.3(4)
O13 Gd8 O45 77.7(5)
O8 Gd8 O45 125.8(5)
O47 Gd8 O45 138.6(5)
O10 Gd8 O45 80.4(5)
O51 Gd8 O9 140.8(4)
O13 Gd8 O9 76.5(5)
O8 Gd8 O9 52.5(5)
O47 Gd8 O9 127.6(5)
O10 Gd8 O9 76.0(5)
O45 Gd8 O9 73.5(5)
O51 Gd8 O11 68.9(4)
O13 Gd8 O11 134.0(5)
O8 Gd8 O11 132.8(5)
O47 Gd8 O11 71.4(4)
O10 Gd8 O11 52.3(4)
O45 Gd8 O11 67.3(4)
O9 Gd8 O11 118.2(4)
O51 Gd8 O14 68.8(4)
O13 Gd8 O14 67.0(4)
O8 Gd8 O14 83.8(4)
O47 Gd8 O14 69.8(4)
O10 Gd8 O14 142.1(4)
O45 Gd8 O14 134.8(4)
O9 Gd8 O14 121.3(4)
O11 Gd8 O14 120.3(4)
O51 Gd8 C48 156.0(5)
O13 Gd8 C48 81.8(6)
O8 Gd8 C48 26.8(6)
O47 Gd8 C48 106.7(6)
O10 Gd8 C48 79.9(5)
O45 Gd8 C48 99.3(6)
O9 Gd8 C48 25.8(5)
O11 Gd8 C48 131.3(5)
O14 Gd8 C48 102.5(5)
O51 Gd8 C52 95.1(4)
O13 Gd8 C52 151.6(5)
O8 Gd8 C52 107.5(5)
O47 Gd8 C52 68.1(5)
O10 Gd8 C52 26.2(4)
O45 Gd8 C52 74.1(5)
O9 Gd8 C52 98.6(5)
O11 Gd8 C52 26.2(4)
O14 Gd8 C52 134.2(4)
C48 Gd8 C52 106.0(5)
O51 Gd8 Gd3 35.9(3)
O13 Gd8 Gd3 50.5(4)
O8 Gd8 Gd3 117.4(4)
O47 Gd8 Gd3 94.8(3)
O10 Gd8 Gd3 155.3(3)
O45 Gd8 Gd3 96.2(3)
O9 Gd8 Gd3 126.8(3)
O11 Gd8 Gd3 103.7(2)
O14 Gd8 Gd3 39.3(3)
C48 Gd8 Gd3 124.7(4)
C52 Gd8 Gd3 129.3(3)
O3 Gd9 O48 140.1(5)
O3 Gd9 O31 75.0(4)
O48 Gd9 O31 144.9(4)
O3 Gd9 O30 129.1(5)
O48 Gd9 O30 81.0(4)
O31 Gd9 O30 69.4(4)
O3 Gd9 O38 77.9(5)
O48 Gd9 O38 88.6(5)
O31 Gd9 O38 100.9(4)
O30 Gd9 O38 74.6(4)
O3 Gd9 O29 80.2(5)
O48 Gd9 O29 88.2(5)
O31 Gd9 O29 103.7(5)
O30 Gd9 O29 142.5(4)
O38 Gd9 O29 141.3(5)
O3 Gd9 O35 130.0(4)
O48 Gd9 O35 82.6(4)
O31 Gd9 O35 68.7(4)
O30 Gd9 O35 66.6(3)
O38 Gd9 O35 141.0(4)
O29 Gd9 O35 76.5(4)
O3 Gd9 O4 65.4(5)
O48 Gd9 O4 74.7(5)
O31 Gd9 O4 140.2(4)
O30 Gd9 O4 136.1(4)
O38 Gd9 O4 68.9(5)
O29 Gd9 O4 73.1(5)
O35 Gd9 O4 142.3(4)
O3 Gd9 Gd5 93.6(4)
O48 Gd9 Gd5 119.5(3)
O31 Gd9 Gd5 35.2(3)
O30 Gd9 Gd5 38.6(3)
O38 Gd9 Gd5 75.9(3)
O29 Gd9 Gd5 137.2(4)
O35 Gd9 Gd5 75.8(2)
O4 Gd9 Gd5 141.8(3)
O3 Gd9 Gd1 96.2(3)
O48 Gd9 Gd1 118.6(3)
O31 Gd9 Gd1 37.1(3)
O30 Gd9 Gd1 76.2(3)
O38 Gd9 Gd1 135.8(3)
O29 Gd9 Gd1 77.8(4)
O35 Gd9 Gd1 36.0(2)
O4 Gd9 Gd1 147.6(3)
Gd5 Gd9 Gd1 60.71(2)
O3 Gd9 Gd7 149.8(3)
O48 Gd9 Gd7 70.0(3)
O31 Gd9 Gd7 74.9(3)
O30 Gd9 Gd7 34.9(3)
O38 Gd9 Gd7 107.2(3)
O29 Gd9 Gd7 107.8(3)
O35 Gd9 Gd7 34.4(2)
O4 Gd9 Gd7 144.7(3)
Gd5 Gd9 Gd7 60.46(3)
Gd1 Gd9 Gd7 58.94(2)
C8 N1 C9 117.0(16)
C8 N1 Gd2 125.2(12)
C9 N1 Gd2 117.4(11)
C31 N2 C30 113(2)
C77 N3 C76 118(2)
C77 N3 C75 122(2)
C76 N3 C75 119(2)
C2 O1 C1 117.4(14)
C2 O1 Gd4 117.9(10)
C1 O1 Gd4 123.1(11)
C7 O2 Gd2 134.1(11)
C7 O2 Gd4 124.3(10)
Gd2 O2 Gd4 99.1(4)
C37 O3 Gd9 125.2(11)
C36 O4 C38 113.6(17)
C36 O4 Gd9 112.3(12)
C38 O4 Gd9 133.5(14)
C85 O5 Gd6 132.5(13)
C84 O6 Gd2 131.6(11)
C84 O6 Gd6 132.2(11)
Gd2 O6 Gd6 95.6(5)
C79 O7 C78 111.3(13)
C79 O7 Gd2 115.0(9)
C78 O7 Gd2 131.2(10)
C48 O8 Gd8 94.9(13)
C48 O9 Gd8 90.0(14)
C52 O10 Gd8 98.1(9)
C52 O11 Gd7 155.4(12)
C52 O11 Gd8 93.3(10)
Gd7 O11 Gd8 104.5(4)
C50 O12 Gd3 108.4(13)
C50 O13 Gd8 153.0(15)
C50 O13 Gd3 81.2(13)
Gd8 O13 Gd3 92.0(5)
C54 O14 Gd3 127.5(10)
C54 O14 Gd8 133.9(10)
Gd3 O14 Gd8 97.3(4)
C54 O15 Gd4 142.6(11)
C60 O16 Gd3 141.6(13)
C58 O18 Gd3 158.9(12)
C58 O18 Gd4 92.8(11)
Gd3 O18 Gd4 108.3(4)
C58 O19 Gd4 93.5(11)
Gd4 O20 Gd3 108.3(4)
Gd4 O20 Gd1 109.1(4)
Gd3 O20 Gd1 107.5(4)
C87 O21 Gd3 90.6(12)
C87 O22 Gd1 158.4(13)
C87 O22 Gd3 93.7(12)
Gd1 O22 Gd3 107.3(5)
C74 O23 Gd6 97.5(10)
C74 O24 Gd5 143.2(11)
C74 O24 Gd6 90.8(10)
Gd5 O24 Gd6 123.6(5)
C70 O25 Gd5 128.5(11)
C70 O26 Gd6 132.2(11)
C68 O27 Gd1 137.8(12)
C68 O28 Gd6 136.9(12)
Gd7 O30 Gd9 110.1(4)
Gd7 O30 Gd5 107.5(4)
Gd9 O30 Gd5 103.5(4)
Gd5 O31 Gd9 108.9(4)
Gd5 O31 Gd1 108.7(4)
Gd9 O31 Gd1 107.9(4)
C77 O32 Gd5 125.5(14)
Gd2 O33 Gd4 99.0(4)
Gd2 O33 Gd1 109.3(4)
Gd4 O33 Gd1 108.8(5)
Gd6 O34 Gd1 134.7(5)
Gd6 O34 Gd2 98.0(4)
Gd1 O34 Gd2 106.9(4)
Gd7 O35 Gd1 108.4(4)
Gd7 O35 Gd9 109.3(4)
Gd1 O35 Gd9 107.0(4)
C66 O36 Gd7 137.0(12)
C66 O37 Gd5 138.2(12)
C72 O38 Gd9 122.0(12)
C72 O39 Gd5 144.1(14)
C64 O40 Gd4 99.5(9)
C64 O41 Gd2 146.8(11)
C64 O41 Gd4 91.3(10)
Gd2 O41 Gd4 94.8(4)
C46 O42 Gd2 138.4(13)
C45 O43 Gd2 140.3(10)
C45 O43 Gd6 121.4(10)
Gd2 O43 Gd6 98.2(4)
C40 O44 C39 114.7(15)
C40 O44 Gd6 115.6(11)
C39 O44 Gd6 129.7(11)
C56 O46 Gd7 132.1(12)
C56 O47 Gd8 131.2(13)
C62 O48 Gd9 139.7(13)
C62 O49 Gd7 134.0(12)
Gd1 O50 Gd7 108.4(4)
Gd1 O50 Gd5 108.2(4)
Gd7 O50 Gd5 107.6(4)
Gd8 O51 Gd3 109.1(4)
Gd8 O51 Gd7 113.4(4)
Gd3 O51 Gd7 128.1(4)
C16 O52 C12 122.8(19)
C20 O53 C22 123(2)
C3 C2 O1 122.9(17)
C3 C2 C7 120.4(17)
O1 C2 C7 115.8(15)
C2 C3 C4 117(2)
C5 C4 C3 125(2)
C4 C5 C6 117(2)
C7 C6 C5 120.4(19)
C7 C6 C8 125.8(18)
C5 C6 C8 113.8(18)
O2 C7 C6 124.7(17)
O2 C7 C2 116.0(15)
C6 C7 C2 118.8(16)
N1 C8 C6 129.0(18)
N1 C9 C15 123.7(18)
N1 C9 C10 122.5(18)
C15 C9 C10 113.8(18)
C11 C10 C9 124(2)
C12 C11 C10 119(2)
C11 C12 C13 121(2)
C11 C12 O52 120(2)
C13 C12 O52 119(2)
C12 C13 C15 121(2)
C13 C15 C9 120.4(19)
C21 C16 O52 115(2)
C21 C16 C17 122(3)
O52 C16 C17 123(2)
C18 C17 C16 116(3)
C17 C18 C19 129(3)
C20 C19 C18 114(3)
C19 C20 O53 121(3)
C19 C20 C21 125(3)
O53 C20 C21 114(2)
C16 C21 C20 114(2)
C23 C22 C28 127(3)
C23 C22 O53 110(3)
C28 C22 O53 122(3)
C22 C23 C25 113(3)
C23 C25 C26 126(3)
C27 C26 C29 125(2)
C27 C26 C25 114(2)
C29 C26 C25 120(2)
C28 C27 C26 117(3)
C22 C28 C27 121(3)
C26 C29 C30 118(2)
C29 C30 N2 113(2)
N2 C31 C32 127(2)
C37 C32 C31 120(2)
C37 C32 C33 122(2)
C31 C32 C33 117(2)
C34 C33 C32 114(3)
C35 C34 C33 124(3)
C36 C35 C34 112(2)
C35 C36 C37 129(2)
C35 C36 O4 118(2)
C37 C36 O4 112.6(18)
O3 C37 C32 123.0(19)
O3 C37 C36 120.3(17)
C32 C37 C36 116.4(19)
O44 C40 C45 115.4(16)
O44 C40 C41 123.6(17)
C45 C40 C41 120.4(16)
C40 C41 C42 121.2(18)
C43 C42 C41 118(2)
C42 C43 C44 122(2)
C43 C44 C46 118.8(19)
C43 C44 C45 122.0(18)
C46 C44 C45 119.2(17)
O43 C45 C40 120.3(15)
O43 C45 C44 123.8(15)
C40 C45 C44 115.7(15)
O42 C46 C44 124.4(18)
O9 C48 O8 122(2)
O9 C48 C47 117(2)
O8 C48 C47 121(2)
O9 C48 Gd8 64.2(12)
O8 C48 Gd8 58.3(11)
C47 C48 Gd8 178.9(19)
O13 C50 O12 122(2)
O13 C50 C49 120(2)
O12 C50 C49 118.1(19)
O13 C50 Gd3 74.8(13)
O12 C50 Gd3 47.5(10)
C49 C50 Gd3 165.4(16)
O11 C52 O10 115.6(15)
O11 C52 C51 123.1(18)
O10 C52 C51 121.3(16)
O11 C52 Gd8 60.4(9)
O10 C52 Gd8 55.7(8)
C51 C52 Gd8 169.8(15)
O15 C54 O14 123.5(15)
O15 C54 C53 117.0(17)
O14 C54 C53 119.5(16)
O47 C56 O46 121.6(18)
O47 C56 C55 120.3(17)
O46 C56 C55 118.0(18)
O19 C58 O18 120.1(17)
O19 C58 C57 121.9(17)
O18 C58 C57 117.6(17)
O19 C58 Gd4 61.1(10)
O18 C58 Gd4 59.5(9)
C57 C58 Gd4 166.2(14)
O17 C60 O16 122(2)
O17 C60 C59 119(2)
O16 C60 C59 119.5(19)
O48 C62 O49 124.5(19)
O48 C62 C61 119.8(19)
O49 C62 C61 115.7(18)
O40 C64 O41 116.0(15)
O40 C64 C63 125.4(15)
O41 C64 C63 118.4(15)
O40 C64 Gd4 54.9(8)
O41 C64 Gd4 61.2(8)
C63 C64 Gd4 174.9(14)
O37 C66 O36 124.1(17)
O37 C66 C65 119.6(18)
O36 C66 C65 116.3(18)
O27 C68 O28 123.2(18)
O27 C68 C67 119(2)
O28 C68 C67 117.7(18)
O25 C70 O26 122.5(14)
O25 C70 C69 115.9(16)
O26 C70 C69 121.6(16)
O39 C72 O38 126.6(19)
O39 C72 C71 120(2)
O38 C72 C71 114(2)
O23 C74 O24 118.4(16)
O23 C74 C73 122.2(17)
O24 C74 C73 119.4(17)
O23 C74 Gd6 56.5(9)
O24 C74 Gd6 62.3(9)
C73 C74 Gd6 171.9(14)
O32 C77 N3 126(2)
C80 C79 C84 121.7(16)
C80 C79 O7 124.6(14)
C84 C79 O7 113.7(14)
C81 C80 C79 116.5(18)
C82 C81 C80 124(2)
C81 C82 C83 118(2)
C84 C83 C82 121.3(18)
C84 C83 C85 121.8(17)
C82 C83 C85 116.4(17)
O6 C84 C83 124.8(17)
O6 C84 C79 117.2(16)
C83 C84 C79 117.9(18)
O5 C85 C83 127.2(18)
O22 C87 O21 123.6(19)
O22 C87 C86 114.3(19)
O21 C87 C86 122(2)
O22 C87 Gd3 61.0(10)
O21 C87 Gd3 62.6(10)
C86 C87 Gd3 175.2(16)

loop_
_geom_bond_atom_site_label_1
_geom_bond_atom_site_label_2
_geom_bond_distance
Gd1 O27 2.275(11)
Gd1 O50 2.309(10)
Gd1 O35 2.341(10)
Gd1 O22 2.364(12)
Gd1 O34 2.373(11)
Gd1 O33 2.390(11)
Gd1 O20 2.405(10)
Gd1 O31 2.415(10)
Gd1 Gd7 3.7580(14)
Gd1 Gd5 3.7969(14)
Gd1 Gd9 3.8094(17)
Gd1 Gd4 3.8477(15)
Gd2 O2 2.288(12)
Gd2 O43 2.306(11)
Gd2 O41 2.329(10)
Gd2 O33 2.340(11)
Gd2 O6 2.372(12)
Gd2 O42 2.412(12)
Gd2 O34 2.431(10)
Gd2 N1 2.592(14)
Gd2 O7 2.694(14)
Gd2 Gd6 3.5569(15)
Gd2 Gd4 3.5594(17)
Gd3 O18 2.268(12)
Gd3 O16 2.304(14)
Gd3 O12 2.329(13)
Gd3 O51 2.348(10)
Gd3 O20 2.393(11)
Gd3 O14 2.419(12)
Gd3 O22 2.442(13)
Gd3 O21 2.472(14)
Gd3 C87 2.785(19)
Gd3 O13 2.924(15)
Gd3 C50 3.00(2)
Gd3 Gd8 3.7869(15)
Gd4 O15 2.294(13)
Gd4 O20 2.319(11)
Gd4 O33 2.341(11)
Gd4 O40 2.372(12)
Gd4 O2 2.390(12)
Gd4 O18 2.444(12)
Gd4 O19 2.483(13)
Gd4 O41 2.505(12)
Gd4 O1 2.579(12)
Gd4 C58 2.832(18)
Gd4 C64 2.859(16)
Gd5 O31 2.255(10)
Gd5 O37 2.278(11)
Gd5 O39 2.312(13)
Gd5 O25 2.361(12)
Gd5 O30 2.374(12)
Gd5 O50 2.378(10)
Gd5 O24 2.400(11)
Gd5 O32 2.409(13)
Gd5 Gd9 3.7021(16)
Gd5 Gd7 3.7931(18)
Gd6 O34 2.280(10)
Gd6 O26 2.338(13)
Gd6 O28 2.343(11)
Gd6 O23 2.388(12)
Gd6 O5 2.396(11)
Gd6 O43 2.397(11)
Gd6 O6 2.429(13)
Gd6 O24 2.514(12)
Gd6 O44 2.615(13)
Gd6 C74 2.840(18)
Gd7 O35 2.294(9)
Gd7 O36 2.323(12)
Gd7 O50 2.323(10)
Gd7 O30 2.331(11)
Gd7 O46 2.354(12)
Gd7 O51 2.358(11)
Gd7 O49 2.396(12)
Gd7 O11 2.421(11)
Gd7 Gd9 3.8287(15)
Gd7 Gd8 3.8945(19)
Gd8 O51 2.301(10)
Gd8 O13 2.305(14)
Gd8 O8 2.347(14)
Gd8 O47 2.355(13)
Gd8 O10 2.398(12)
Gd8 O45 2.429(13)
Gd8 O9 2.474(14)
Gd8 O11 2.505(13)
Gd8 O14 2.624(11)
Gd8 C48 2.75(2)
Gd8 C52 2.875(17)
Gd9 O3 2.246(14)
Gd9 O48 2.282(12)
Gd9 O31 2.294(10)
Gd9 O30 2.340(10)
Gd9 O38 2.343(13)
Gd9 O29 2.394(14)
Gd9 O35 2.398(10)
Gd9 O4 2.568(13)
N1 C8 1.27(2)
N1 C9 1.39(2)
N2 C31 1.41(3)
N2 C30 1.43(4)
N3 C77 1.31(3)
N3 C76 1.51(3)
N3 C75 1.56(4)
O1 C2 1.36(2)
O1 C1 1.43(2)
O2 C7 1.358(19)
O3 C37 1.28(2)
O4 C36 1.43(2)
O4 C38 1.45(3)
O5 C85 1.20(2)
O6 C84 1.27(2)
O7 C79 1.444(19)
O7 C78 1.48(2)
O8 C48 1.24(3)
O9 C48 1.20(2)
O10 C52 1.28(2)
O11 C52 1.273(18)
O12 C50 1.29(2)
O13 C50 1.23(2)
O14 C54 1.31(2)
O15 C54 1.236(19)
O16 C60 1.28(2)
O17 C60 1.22(3)
O18 C58 1.317(19)
O19 C58 1.22(2)
O21 C87 1.26(2)
O22 C87 1.19(2)
O23 C74 1.26(2)
O24 C74 1.29(2)
O25 C70 1.28(2)
O26 C70 1.285(19)
O27 C68 1.25(2)
O28 C68 1.28(2)
O32 C77 1.20(2)
O36 C66 1.27(2)
O37 C66 1.27(2)
O38 C72 1.33(2)
O39 C72 1.19(2)
O40 C64 1.253(19)
O41 C64 1.322(18)
O42 C46 1.26(2)
O43 C45 1.269(18)
O44 C40 1.28(2)
O44 C39 1.44(2)
O46 C56 1.35(2)
O47 C56 1.24(2)
O48 C62 1.24(2)
O49 C62 1.29(2)
O52 C16 1.37(3)
O52 C12 1.39(3)
O53 C20 1.39(3)
O53 C22 1.41(3)
C2 C3 1.30(2)
C2 C7 1.48(2)
C3 C4 1.43(3)
C4 C5 1.35(3)
C5 C6 1.42(3)
C6 C7 1.37(3)
C6 C8 1.47(3)
C9 C15 1.40(3)
C9 C10 1.44(3)
C10 C11 1.35(3)
C11 C12 1.35(3)
C12 C13 1.35(3)
C13 C15 1.39(3)
C16 C21 1.36(3)
C16 C17 1.43(4)
C17 C18 1.36(4)
C18 C19 1.37(3)
C19 C20 1.27(3)
C20 C21 1.56(4)
C22 C23 1.29(4)
C22 C28 1.32(3)
C23 C25 1.37(4)
C25 C26 1.43(3)
C26 C27 1.42(3)
C26 C29 1.42(3)
C27 C28 1.39(4)
C29 C30 1.427(10)
C31 C32 1.43(3)
C32 C37 1.37(3)
C32 C33 1.48(4)
C33 C34 1.453(10)
C34 C35 1.42(4)
C35 C36 1.39(3)
C36 C37 1.41(3)
C40 C45 1.39(2)
C40 C41 1.44(3)
C41 C42 1.47(3)
C42 C43 1.33(3)
C43 C44 1.39(3)
C44 C46 1.47(3)
C44 C45 1.50(2)
C47 C48 1.49(3)
C49 C50 1.52(3)
C51 C52 1.49(3)
C53 C54 1.48(3)
C55 C56 1.49(3)
C57 C58 1.49(3)
C59 C60 1.53(3)
C61 C62 1.54(3)
C63 C64 1.48(3)
C65 C66 1.49(3)
C67 C68 1.42(3)
C69 C70 1.443(10)
C71 C72 1.55(3)
C73 C74 1.48(2)
C79 C80 1.38(2)
C79 C84 1.41(2)
C80 C81 1.37(3)
C81 C82 1.34(3)
C82 C83 1.39(2)
C83 C84 1.36(2)
C83 C85 1.46(3)
C86 C87 1.45(3)
O54 C88 1.463(10)
